data_1535939
loop_
_publ_author_name
'Naruke, H.'
'Yamase, T.'

_publ_section_title
;
 Structural investigations of R2 Mo4 O15 (R = La, Nd, Sm) and polymorphs
 of the R2 Mo4 O15 (R = rare earth) family
;
_journal_name_full 'Journal of Solid State Chemistry'
_journal_page_first 407
_journal_page_last 417
_journal_volume 173
_journal_year 2003
_chemical_formula_sum 'La2 Mo4 O15'
_chemical_name_systematic 'La2 (Mo4 O15)'
_space_group_IT_number 14
_symmetry_space_group_name_Hall '-P 2yab'
_symmetry_space_group_name_H-M 'P 1 21/a 1'
_cell_angle_alpha 90
_cell_angle_beta 95.199
_cell_angle_gamma 90
_cell_formula_units_Z 12
_cell_length_a 13.8893
_cell_length_b 13.0757
_cell_length_c 20.0927
_cell_volume 3634.069
_citation_journal_id_ASTM JSSCBI
_cod_data_source_file Naruke_JSSCBI_2003_991.cif
_cod_data_source_block La2Mo4O15
_cod_original_sg_symbol_Hall '-P 2ybc (z,y,-x)'
_cod_database_code 1535939

loop_
_symmetry_equiv_pos_as_xyz
x,y,z
-x+1/2,y+1/2,-z
-x,-y,-z
x-1/2,-y-1/2,z

loop_
_atom_site_label
_atom_site_type_symbol
_atom_site_fract_x
_atom_site_fract_y
_atom_site_fract_z
_atom_site_occupancy
_atom_site_U_iso_or_equiv
O35 O-2 0.64 0.1812 0.1512 1 0.0
O27 O-2 0.3512 0.8499 0.228 1 0.0
O22 O-2 0.6506 0.9688 0.1493 1 0.0
Mo7 Mo+6 0.72393 0.64854 0.2095 1 0.0
O23 O-2 0.5068 0.8609 0.0781 1 0.0
O44 O-2 0.7082 0.912 0.4189 1 0.0
O36 O-2 0.6297 0.3457 0.2571 1 0.0
O40 O-2 0.1417 0.162 0.3927 1 0.0
Mo1 Mo+6 0.06607 0.1536 0.48419 1 0.0
O3 O-2 0.9637 0.1571 0.4231 1 0.0
O1 O-2 0.9768 0.3104 0.3013 1 0.0
O30 O-2 0.5325 0.7462 0.3185 1 0.0
O33 O-2 0.4857 0.4663 0.0619 1 0.0
O38 O-2 0.6819 0.46 0.0272 1 0.0
O21 O-2 0.8228 0.9389 0.1097 1 0.0
O14 O-2 0.8281 0.7894 0.3544 1 0.0
O32 O-2 0.7846 0.3396 0.1646 1 0.0
La1 La+3 0.94503 0.13262 0.29061 1 0.0
La4 La+3 0.67971 0.84329 0.05391 1 0.0
O31 O-2 0.493 0.482 0.1976 1 0.0
Mo3 Mo+6 0.76959 0.90618 0.33866 1 0.0
O43 O-2 0.8523 0.8965 0.2519 1 0.0
O2 O-2 0.0386 0.9752 0.3363 1 0.0
O20 O-2 0.6063 0.6603 0.0384 1 0.0
La3 La+3 0.85417 0.61485 0.37594 1 0.0
La6 La+3 0.61129 0.3729 0.13392 1 0.0
O17 O-2 0.6333 0.0521 0.0283 1 0.0
Mo12 Mo+6 0.40452 0.15709 0.14358 1 0.0
O10 O-2 0.8764 0.9647 0.5029 1 0.0
O15 O-2 0.682 0.6393 0.2904 1 0.0
Mo11 Mo+6 0.71643 0.34067 0.32771 1 0.0
O24 O-2 0.6766 0.7602 0.1694 1 0.0
O6 O-2 0.8012 0.0908 0.2097 1 0.0
O16 O-2 0.7883 0.4512 0.3329 1 0.0
O29 O-2 0.486 0.9695 0.3118 1 0.0
O8 O-2 0.8237 0.2962 0.4719 1 0.0
La5 La+3 0.5233 0.87341 0.20611 1 0.0
O18 O-2 0.5998 0.8508 -0.0564 1 0.0
Mo6 Mo+6 0.51534 0.08794 0.35296 1 0.0
O13 O-2 0.0198 0.6225 0.4418 1 0.0
Mo8 Mo+6 0.57735 0.64348 0.36628 1 0.0
O26 O-2 0.4768 0.6953 0.1675 1 0.0
O9 O-2 0.6366 0.2375 0.5041 1 0.0
O25 O-2 0.4598 0.0445 0.1757 1 0.0
Mo9 Mo+6 0.90092 0.66196 0.0206 1 0.0
O5 O-2 0.8351 0.0223 0.3544 1 0.0
La2 La+3 0.78408 0.11754 0.45406 1 0.0
O34 O-2 0.5817 0.2631 0.0325 1 0.0
O12 O-2 0.6389 0.1 0.3727 1 0.0
O37 O-2 0.6884 0.5416 0.1632 1 0.0
O42 O-2 0.5434 0.9137 0.5723 1 0.0
O4 O-2 0.7911 0.232 0.3312 1 0.0
O41 O-2 0.9961 0.1521 0.5593 1 0.0
O28 O-2 0.6692 0.9049 0.2812 1 0.0
O39 O-2 0.4629 0.2723 0.1729 1 0.0
O7 O-2 0.8076 0.1483 0.5821 1 0.0
Mo10 Mo+6 0.62612 0.56357 -0.01619 1 0.0
Mo5 Mo+6 0.71807 0.08236 0.14015 1 0.0
Mo2 Mo+6 0.91157 0.9152 0.18002 1 0.0
O45 O-2 0.7032 0.6332 -0.0728 1 0.0
O19 O-2 0.8052 0.7021 0.0655 1 0.0
O11 O-2 0.6665 0.0285 0.5185 1 0.0
Mo4 Mo+6 0.62669 0.90243 0.48878 1 0.0
